data_7024324
loop_
_publ_author_name
'Otero, Antonio'
'Lara-S\'anchez, Agust\'in'
'Fern\'andez-Baeza, Juan'
'Mart\'inez-Caballero, Emilia'
'M\'arquez-Segovia, Isabel'
'Alonso-Moreno, Carlos'
'S\'anchez-Barba, Luis F'
'Rodr\'iguez, Ana M'
'L\'opez-Solera, Isabel'

_publ_section_title
;
 New achiral and chiral NNE heteroscorpionate ligands. Synthesis of
 homoleptic lithium complexes as well as halide and alkyl scandium and
 yttrium complexes.
;
_journal_issue 3
_journal_name_full 'Dalton transactions (Cambridge, England : 2003)'
_journal_page_first 930
_journal_page_last 940
_journal_paper_doi 10.1039/b914966j
_journal_volume 39
_journal_year 2010
_chemical_formula_sum 'C16 H25 N5 S'
_chemical_formula_weight 319.47
_chemical_name_systematic
;
?
;
_space_group_IT_number 2
_symmetry_cell_setting triclinic
_symmetry_space_group_name_Hall '-P 1'
_symmetry_space_group_name_H-M 'P -1'
_atom_sites_solution_hydrogens geom
_atom_sites_solution_primary direct
_atom_sites_solution_secondary difmap
_audit_creation_method SHELXL-97
_cell_angle_alpha 89.887(3)
_cell_angle_beta 83.512(3)
_cell_angle_gamma 75.696(2)
_cell_formula_units_Z 2
_cell_length_a 8.6457(13)
_cell_length_b 9.4203(14)
_cell_length_c 11.1657(17)
_cell_measurement_temperature 180(2)
_cell_volume 875.2(2)
_computing_cell_refinement 'Bruker SAINT'
_computing_data_collection 'Bruker APEX'
_computing_data_reduction 'Bruker SHELXTL'
_computing_molecular_graphics 'Bruker SHELXTL'
_computing_publication_material 'Bruker SHELXTL'
_computing_structure_refinement 'SHELXL-97 (Sheldrick, 1997)'
_computing_structure_solution 'SHELXS-97 (Sheldrick, 1990)'
_diffrn_ambient_temperature 180(2)
_diffrn_measured_fraction_theta_full 0.732
_diffrn_measured_fraction_theta_max 0.732
_diffrn_measurement_device_type 'CCD area detector'
_diffrn_measurement_method 'omega scan'
_diffrn_radiation_monochromator graphite
_diffrn_radiation_source 'fine-focus sealed tube'
_diffrn_radiation_type MoK\a
_diffrn_radiation_wavelength 0.71073
_diffrn_reflns_av_R_equivalents 0.0558
_diffrn_reflns_av_sigmaI/netI 0.0626
_diffrn_reflns_limit_h_max 10
_diffrn_reflns_limit_h_min -8
_diffrn_reflns_limit_k_max 11
_diffrn_reflns_limit_k_min -11
_diffrn_reflns_limit_l_max 13
_diffrn_reflns_limit_l_min -13
_diffrn_reflns_number 4266
_diffrn_reflns_theta_full 26.46
_diffrn_reflns_theta_max 26.46
_diffrn_reflns_theta_min 1.84
_exptl_absorpt_coefficient_mu 0.190
_exptl_absorpt_correction_T_max 1
_exptl_absorpt_correction_T_min 0.581279
_exptl_absorpt_correction_type Semi-empirical
_exptl_absorpt_process_details SADABS
_exptl_crystal_colour Colorless
_exptl_crystal_density_diffrn 1.212
_exptl_crystal_density_method 'not measured'
_exptl_crystal_description Needle
_exptl_crystal_F_000 344
_exptl_crystal_size_max 0.428
_exptl_crystal_size_mid 0.411
_exptl_crystal_size_min 0.154
_refine_diff_density_max 0.289
_refine_diff_density_min -0.319
_refine_diff_density_rms 0.055
_refine_ls_extinction_method none
_refine_ls_goodness_of_fit_ref 1.143
_refine_ls_hydrogen_treatment mixed
_refine_ls_matrix_type full
_refine_ls_number_parameters 210
_refine_ls_number_reflns 2645
_refine_ls_number_restraints 0
_refine_ls_restrained_S_all 1.143
_refine_ls_R_factor_all 0.0763
_refine_ls_R_factor_gt 0.0530
_refine_ls_shift/su_max 0.003
_refine_ls_shift/su_mean 0.000
_refine_ls_structure_factor_coef Fsqd
_refine_ls_weighting_details 'calc w=1/[\s^2^(Fo^2^)+(0.0818P)^2^+0.0000P] where P=(Fo^2^+2Fc^2^)/3'
_refine_ls_weighting_scheme calc
_refine_ls_wR_factor_gt 0.1424
_refine_ls_wR_factor_ref 0.1591
_reflns_number_gt 1912
_reflns_number_total 2645
_reflns_threshold_expression >2sigma(I)
_cod_data_source_file b914966j.txt
_cod_data_source_block 6
_cod_depositor_comments
;
The following automatic conversions were performed:

'_symmetry_cell_setting' value 'Triclinic' changed to 'triclinic'
according to /home/saulius/struct/CIF-dictionaries/cif_core.dic
dictionary named 'cif_core.dic' version 2.4.2 from 2011-04-26.

Automatic conversion script
Id: cif_fix_values 1891 2012-01-12 08:04:46Z andrius 
;
_cod_original_sg_symbol_H-M P-1
_cod_database_code 7024324

loop_
_symmetry_equiv_pos_as_xyz
'x, y, z'
'-x, -y, -z'

loop_
_atom_site_label
_atom_site_type_symbol
_atom_site_fract_x
_atom_site_fract_y
_atom_site_fract_z
_atom_site_U_iso_or_equiv
_atom_site_adp_type
_atom_site_occupancy
_atom_site_symmetry_multiplicity
_atom_site_calc_flag
_atom_site_refinement_flags
S1 S 0.27262(10) 0.19623(9) 0.55334(7) 0.0413(3) Uani 1 1 d .
C3 C 0.7241(3) 0.3572(3) 0.8557(2) 0.0259(6) Uani 1 1 d .
C2 C 0.4886(3) 0.1641(3) 0.7168(2) 0.0247(6) Uani 1 1 d .
H2 H 0.5403 0.0818 0.6607 0.030 Uiso 1 1 calc R
C10 C 0.2197(3) 0.1051(3) 0.9596(2) 0.0305(7) Uani 1 1 d .
C5 C 0.7790(3) 0.1694(3) 0.7254(2) 0.0250(6) Uani 1 1 d .
C4 C 0.8487(3) 0.2552(3) 0.7893(2) 0.0275(7) Uani 1 1 d .
H4 H 0.9582 0.2471 0.7886 0.033 Uiso 1 1 calc R
C12 C 0.0754(3) 0.1631(3) 1.0482(3) 0.0385(8) Uani 1 1 d .
H12A H 0.0740 0.2607 1.0740 0.058 Uiso 1 1 calc R
H12B H 0.0791 0.1011 1.1167 0.058 Uiso 1 1 calc R
H12C H -0.0199 0.1650 1.0111 0.058 Uiso 1 1 calc R
C8 C 0.4302(3) -0.0362(3) 0.8503(3) 0.0281(7) Uani 1 1 d .
C9 C 0.3156(3) -0.0374(3) 0.9439(3) 0.0347(7) Uani 1 1 d .
H9 H 0.3035 -0.1180 0.9888 0.042 Uiso 1 1 calc R
C1 C 0.3666(3) 0.2711(3) 0.6485(2) 0.0261(7) Uani 1 1 d .
C13 C 0.2336(3) 0.5429(3) 0.6331(3) 0.0319(7) Uani 1 1 d .
C7 C 0.8538(3) 0.0493(3) 0.6343(3) 0.0354(7) Uani 1 1 d .
H7A H 0.9679 0.0386 0.6220 0.053 Uiso 1 1 calc R
H7B H 0.8097 0.0729 0.5596 0.053 Uiso 1 1 calc R
H7C H 0.8321 -0.0408 0.6629 0.053 Uiso 1 1 calc R
C6 C 0.7357(3) 0.4770(3) 0.9391(3) 0.0369(8) Uani 1 1 d .
H6A H 0.6297 0.5295 0.9722 0.055 Uiso 1 1 calc R
H6B H 0.7886 0.5429 0.8954 0.055 Uiso 1 1 calc R
H6C H 0.7962 0.4355 1.0032 0.055 Uiso 1 1 calc R
C11 C 0.5654(4) -0.1544(3) 0.7928(3) 0.0400(8) Uani 1 1 d .
H11A H 0.5615 -0.1563 0.7073 0.060 Uiso 1 1 calc R
H11B H 0.5565 -0.2471 0.8249 0.060 Uiso 1 1 calc R
H11C H 0.6655 -0.1362 0.8093 0.060 Uiso 1 1 calc R
C15 C 0.2557(4) 0.5520(4) 0.4974(3) 0.0483(9) Uani 1 1 d .
H15A H 0.3624 0.5609 0.4713 0.072 Uiso 1 1 calc R
H15B H 0.1789 0.6359 0.4729 0.072 Uiso 1 1 calc R
H15C H 0.2397 0.4648 0.4617 0.072 Uiso 1 1 calc R
C14 C 0.0639(3) 0.5359(3) 0.6797(3) 0.0444(9) Uani 1 1 d .
H14A H 0.0407 0.4518 0.6443 0.067 Uiso 1 1 calc R
H14B H -0.0108 0.6232 0.6583 0.067 Uiso 1 1 calc R
H14C H 0.0546 0.5283 0.7658 0.067 Uiso 1 1 calc R
C16 C 0.2741(4) 0.6731(3) 0.6907(3) 0.0509(9) Uani 1 1 d .
H16A H 0.2635 0.6646 0.7768 0.076 Uiso 1 1 calc R
H16B H 0.2018 0.7621 0.6696 0.076 Uiso 1 1 calc R
H16C H 0.3825 0.6750 0.6622 0.076 Uiso 1 1 calc R
N2 N 0.5820(3) 0.3376(2) 0.8362(2) 0.0265(6) Uani 1 1 d .
N1 N 0.6173(2) 0.2210(2) 0.75554(18) 0.0233(5) Uani 1 1 d .
N4 N 0.2720(3) 0.1949(2) 0.8809(2) 0.0301(6) Uani 1 1 d .
N3 N 0.4023(3) 0.1052(2) 0.8146(2) 0.0262(6) Uani 1 1 d .
N5 N 0.3482(3) 0.4110(3) 0.6746(2) 0.0266(6) Uani 1 1 d .
H5 H 0.405(3) 0.429(3) 0.728(2) 0.025(8) Uiso 1 1 d .

loop_
_atom_site_aniso_label
_atom_site_aniso_U_11
_atom_site_aniso_U_22
_atom_site_aniso_U_33
_atom_site_aniso_U_23
_atom_site_aniso_U_13
_atom_site_aniso_U_12
S1 0.0433(5) 0.0448(6) 0.0407(5) -0.0049(4) -0.0166(4) -0.0147(4)
C3 0.0276(15) 0.0268(15) 0.0253(15) 0.0050(13) -0.0053(12) -0.0096(12)
C2 0.0266(15) 0.0276(16) 0.0226(15) 0.0026(13) -0.0028(12) -0.0118(12)
C10 0.0265(15) 0.0422(19) 0.0294(17) 0.0048(15) -0.0087(13) -0.0186(13)
C5 0.0244(14) 0.0294(16) 0.0216(15) 0.0041(13) 0.0000(12) -0.0087(12)
C4 0.0238(14) 0.0336(16) 0.0270(16) 0.0090(14) -0.0048(12) -0.0101(12)
C12 0.0326(17) 0.054(2) 0.0331(18) 0.0065(16) -0.0024(14) -0.0188(15)
C8 0.0288(15) 0.0294(16) 0.0313(17) 0.0101(14) -0.0127(13) -0.0130(12)
C9 0.0352(17) 0.0406(19) 0.0369(18) 0.0157(16) -0.0129(14) -0.0222(14)
C1 0.0248(14) 0.0307(17) 0.0238(15) 0.0035(14) 0.0012(12) -0.0110(12)
C13 0.0278(15) 0.0300(16) 0.042(2) 0.0118(15) -0.0122(14) -0.0111(12)
C7 0.0303(16) 0.0380(18) 0.0356(17) -0.0083(15) 0.0026(13) -0.0071(13)
C6 0.0360(17) 0.0354(18) 0.0421(19) -0.0022(16) -0.0144(14) -0.0098(14)
C11 0.0380(18) 0.0312(18) 0.053(2) 0.0080(16) -0.0123(16) -0.0093(13)
C15 0.049(2) 0.058(2) 0.043(2) 0.0282(18) -0.0148(16) -0.0190(16)
C14 0.0269(16) 0.0417(19) 0.064(2) 0.0052(17) -0.0064(15) -0.0068(13)
C16 0.051(2) 0.036(2) 0.071(3) 0.0113(18) -0.0241(19) -0.0146(16)
N2 0.0275(12) 0.0248(13) 0.0284(13) -0.0016(11) -0.0035(10) -0.0084(10)
N1 0.0226(12) 0.0254(13) 0.0235(13) -0.0005(11) -0.0026(10) -0.0089(9)
N4 0.0281(13) 0.0333(14) 0.0299(14) 0.0043(12) 0.0009(11) -0.0114(10)
N3 0.0271(12) 0.0264(13) 0.0267(13) 0.0062(12) -0.0013(10) -0.0104(10)
N5 0.0250(13) 0.0291(14) 0.0284(14) 0.0046(12) -0.0069(11) -0.0105(11)

loop_
_atom_type_symbol
_atom_type_description
_atom_type_scat_dispersion_real
_atom_type_scat_dispersion_imag
_atom_type_scat_source
C C 0.0033 0.0016 'International Tables Vol C Tables 4.2.6.8 and 6.1.1.4'
H H 0.0000 0.0000 'International Tables Vol C Tables 4.2.6.8 and 6.1.1.4'
N N 0.0061 0.0033 'International Tables Vol C Tables 4.2.6.8 and 6.1.1.4'
S S 0.1246 0.1234 'International Tables Vol C Tables 4.2.6.8 and 6.1.1.4'

loop_
_geom_angle_atom_site_label_1
_geom_angle_atom_site_label_2
_geom_angle_atom_site_label_3
_geom_angle
N2 C3 C4 111.1(2)
N2 C3 C6 120.7(2)
C4 C3 C6 128.2(2)
N3 C2 N1 112.6(2)
N3 C2 C1 108.7(2)
N1 C2 C1 115.8(2)
N4 C10 C9 111.1(3)
N4 C10 C12 120.0(3)
C9 C10 C12 128.9(3)
N1 C5 C4 105.8(2)
N1 C5 C7 124.2(2)
C4 C5 C7 130.0(2)
C5 C4 C3 106.8(2)
C9 C8 N3 105.6(2)
C9 C8 C11 131.6(3)
N3 C8 C11 122.8(2)
C8 C9 C10 106.9(3)
N5 C1 C2 115.4(2)
N5 C1 S1 128.3(2)
C2 C1 S1 116.3(2)
N5 C13 C15 111.1(2)
N5 C13 C14 108.4(2)
C15 C13 C14 111.6(3)
N5 C13 C16 105.3(2)
C15 C13 C16 110.1(2)
C14 C13 C16 110.2(3)
C3 N2 N1 104.7(2)
C5 N1 N2 111.7(2)
C5 N1 C2 128.1(2)
N2 N1 C2 120.1(2)
C10 N4 N3 103.8(2)
C8 N3 N4 112.5(2)
C8 N3 C2 127.7(2)
N4 N3 C2 119.7(2)
C1 N5 C13 130.0(3)

loop_
_geom_bond_atom_site_label_1
_geom_bond_atom_site_label_2
_geom_bond_distance
S1 C1 1.664(3)
C3 N2 1.329(3)
C3 C4 1.394(4)
C3 C6 1.494(4)
C2 N3 1.441(3)
C2 N1 1.454(3)
C2 C1 1.538(4)
C10 N4 1.337(3)
C10 C9 1.392(4)
C10 C12 1.490(4)
C5 N1 1.365(3)
C5 C4 1.365(4)
C5 C7 1.492(4)
C8 C9 1.358(4)
C8 N3 1.361(3)
C8 C11 1.486(4)
C1 N5 1.317(3)
C13 N5 1.494(4)
C13 C15 1.511(4)
C13 C14 1.517(4)
C13 C16 1.519(4)
N2 N1 1.374(3)
N4 N3 1.369(3)
